data_4504917
loop_
_publ_author_name
'Zhou, Zhao-Hui'
'Deng, Yuan-Fu'
'Wan, Hui-Lin'

_publ_section_title
;
 Structural Diversities of Cobalt(II) Coordination Polymers with Citric
 Acid
;
_journal_issue 3
_journal_name_full 'Crystal Growth &amp; Design'
_journal_page_first 1109
_journal_paper_doi 10.1021/cg0496282
_journal_volume 5
_journal_year 2005
_chemical_formula_sum 'C6 H8 Co O8'
_chemical_formula_weight 267.05
_chemical_name_common 'Cobalt citrate monohydrate'
_chemical_name_systematic
; 
 ? 
;
_space_group_IT_number 19
_symmetry_cell_setting orthorhombic
_symmetry_space_group_name_Hall 'P 2ac 2ab'
_symmetry_space_group_name_H-M 'P 21 21 21'
_atom_sites_solution_hydrogens geom
_atom_sites_solution_primary direct
_atom_sites_solution_secondary difmap
_audit_creation_method SHELXL-97
_cell_angle_alpha 90.00
_cell_angle_beta 90.00
_cell_angle_gamma 90.00
_cell_formula_units_Z 4
_cell_length_a 5.9131(4)
_cell_length_b 10.4071(9)
_cell_length_c 13.4411(7)
_cell_measurement_temperature 296(2)
_cell_measurement_theta_max 28.28
_cell_measurement_theta_min 2.48
_cell_volume 827.14(10)
_computing_cell_refinement 'SAIRT (Bruker, 1998)'
_computing_data_collection 'SMART (Bruker, 1998)'
_computing_data_reduction 'SAIRT (Bruker, 1998)'
_computing_molecular_graphics 'ORTEP-II (Johnson, 1976)'
_computing_publication_material 'SHELXL-97 (Sheldrick, 1997)'
_computing_structure_refinement 'SHELXL-97 (Sheldrick, 1997)'
_computing_structure_solution 'SHELXS-97 (Sheldrick, 1990)'
_diffrn_ambient_temperature 296(2)
_diffrn_measured_fraction_theta_full 0.971
_diffrn_measured_fraction_theta_max 0.971
_diffrn_measurement_device_type 'Smart Apex Bruker CCD'
_diffrn_radiation_monochromator graphite
_diffrn_radiation_source 'fine-focus sealed tube'
_diffrn_radiation_type MoK\a
_diffrn_radiation_wavelength 0.71073
_diffrn_reflns_av_R_equivalents 0.0589
_diffrn_reflns_av_sigmaI/netI 0.0574
_diffrn_reflns_limit_h_max 7
_diffrn_reflns_limit_h_min -7
_diffrn_reflns_limit_k_max 13
_diffrn_reflns_limit_k_min -13
_diffrn_reflns_limit_l_max 17
_diffrn_reflns_limit_l_min -17
_diffrn_reflns_number 7073
_diffrn_reflns_theta_full 28.28
_diffrn_reflns_theta_max 28.28
_diffrn_reflns_theta_min 2.48
_exptl_absorpt_coefficient_mu 2.101
_exptl_absorpt_correction_T_max 0.9397
_exptl_absorpt_correction_T_min 0.6787
_exptl_absorpt_correction_type multi-scan
_exptl_absorpt_process_details 'SDABS (Sheldrick, 1997)'
_exptl_crystal_colour red
_exptl_crystal_density_diffrn 2.145
_exptl_crystal_density_method 'not measured'
_exptl_crystal_description plane
_exptl_crystal_F_000 540
_exptl_crystal_size_max 0.20
_exptl_crystal_size_mid 0.05
_exptl_crystal_size_min 0.03
_refine_diff_density_max 0.519
_refine_diff_density_min -0.470
_refine_diff_density_rms 0.093
_refine_ls_abs_structure_details 'Flack H D (1983), Acta Cryst. A39, 876-881'
_refine_ls_abs_structure_Flack -0.01(2)
_refine_ls_extinction_method none
_refine_ls_goodness_of_fit_ref 0.997
_refine_ls_hydrogen_treatment mixed
_refine_ls_matrix_type full
_refine_ls_number_parameters 148
_refine_ls_number_reflns 1928
_refine_ls_number_restraints 5
_refine_ls_restrained_S_all 0.997
_refine_ls_R_factor_all 0.0427
_refine_ls_R_factor_gt 0.0383
_refine_ls_shift/su_max 0.000
_refine_ls_shift/su_mean 0.000
_refine_ls_structure_factor_coef Fsqd
_refine_ls_weighting_details 'calc w=1/[\s^2^(Fo^2^)+(0.0323P)^2^+0.0000P] where P=(Fo^2^+2Fc^2^)/3'
_refine_ls_weighting_scheme calc
_refine_ls_wR_factor_gt 0.0710
_refine_ls_wR_factor_ref 0.0723
_reflns_number_gt 1782
_reflns_number_total 1928
_reflns_threshold_expression >2sigma(I)
_cod_data_source_file cg0496282si20041101_112727.cif
_cod_data_source_block sad
_cod_depositor_comments
;
The following automatic conversions were performed:

'_exptl_absorpt_correction_type' value 'Multi-scan' changed to
'multi-scan' according to
/home/saulius/struct/CIF-dictionaries/cif_core.dic dictionary named
'cif_core.dic' version 2.4.1 from 2010-06-29.

Automatic conversion script
Id: cif_fix_values 1715 2011-07-08 13:25:40Z adriana 
;
_cod_original_sg_symbol_H-M P212121
_cod_database_code 4504917

loop_
_symmetry_equiv_pos_as_xyz
'x, y, z'
'-x+1/2, -y, z+1/2'
'-x, y+1/2, -z+1/2'
'x+1/2, -y+1/2, -z'

loop_
_atom_site_label
_atom_site_type_symbol
_atom_site_fract_x
_atom_site_fract_y
_atom_site_fract_z
_atom_site_U_iso_or_equiv
_atom_site_adp_type
_atom_site_occupancy
_atom_site_symmetry_multiplicity
_atom_site_calc_flag
_atom_site_refinement_flags
Co1 Co 0.57942(8) 0.33280(4) 0.45003(3) 0.01377(12) Uani 1 1 d .
O1 O 0.4549(4) 0.4958(2) 0.38700(18) 0.0170(6) Uani 1 1 d D
O2 O 0.2119(4) 0.3279(2) 0.48062(16) 0.0148(5) Uani 1 1 d .
O3 O -0.0996(5) 0.3723(2) 0.39171(18) 0.0228(6) Uani 1 1 d .
O4 O 0.4759(4) 0.2340(2) 0.32161(17) 0.0176(6) Uani 1 1 d .
O5 O 0.3881(4) 0.2205(2) 0.16168(17) 0.0204(6) Uani 1 1 d .
O7 O 0.1266(5) 0.8052(2) 0.4102(2) 0.0323(7) Uani 1 1 d .
O6 O 0.0948(7) 0.6291(2) 0.50074(19) 0.0339(7) Uani 1 1 d D
C1 C 0.2378(6) 0.4758(3) 0.3431(3) 0.0130(7) Uani 1 1 d .
C2 C 0.1028(6) 0.3862(3) 0.4120(2) 0.0137(7) Uani 1 1 d .
C3 C 0.2721(7) 0.4093(3) 0.2422(3) 0.0185(8) Uani 1 1 d .
H3A H 0.1248 0.3985 0.2115 0.022 Uiso 1 1 calc R
H3B H 0.3588 0.4666 0.2000 0.022 Uiso 1 1 calc R
C4 C 0.3887(6) 0.2801(3) 0.2429(3) 0.0160(7) Uani 1 1 d .
C5 C 0.1172(6) 0.6034(3) 0.3272(2) 0.0146(7) Uani 1 1 d .
H5A H 0.1902 0.6483 0.2727 0.018 Uiso 1 1 calc R
H5B H -0.0375 0.5861 0.3074 0.018 Uiso 1 1 calc R
C6 C 0.1139(6) 0.6907(3) 0.4169(3) 0.0195(8) Uani 1 1 d .
O1W O 0.6555(5) 0.4317(2) 0.5799(2) 0.0269(7) Uani 1 1 d D
H1 H 0.517(6) 0.567(2) 0.372(3) 0.032 Uiso 1 1 d D
H1W1 H 0.654(6) 0.5119(10) 0.586(3) 0.032 Uiso 1 1 d D
H1W2 H 0.772(4) 0.399(3) 0.605(3) 0.032 Uiso 1 1 d D
H6 H 0.115(7) 0.672(3) 0.5531(17) 0.032 Uiso 1 1 d D

loop_
_atom_site_aniso_label
_atom_site_aniso_U_11
_atom_site_aniso_U_22
_atom_site_aniso_U_33
_atom_site_aniso_U_23
_atom_site_aniso_U_13
_atom_site_aniso_U_12
Co1 0.0130(2) 0.0124(2) 0.0159(2) 0.0024(2) -0.0018(2) -0.0001(2)
O1 0.0132(14) 0.0115(12) 0.0264(14) 0.0080(10) -0.0045(10) -0.0023(10)
O2 0.0141(11) 0.0144(11) 0.0160(11) 0.0059(11) 0.0021(9) -0.0037(12)
O3 0.0133(13) 0.0295(14) 0.0257(14) 0.0059(11) 0.0015(12) -0.0037(12)
O4 0.0212(14) 0.0160(12) 0.0155(12) -0.0019(10) -0.0013(10) 0.0025(10)
O5 0.0290(15) 0.0160(12) 0.0160(13) -0.0051(10) -0.0021(12) 0.0080(11)
O7 0.0418(19) 0.0140(13) 0.0412(17) -0.0031(11) -0.0066(13) 0.0012(12)
O6 0.062(2) 0.0219(14) 0.0177(14) -0.0041(11) 0.0026(17) 0.0063(16)
C1 0.0119(17) 0.0113(16) 0.0159(17) 0.0011(13) -0.0025(14) -0.0019(13)
C2 0.0193(19) 0.0076(14) 0.0141(16) -0.0020(12) 0.0027(15) 0.0011(15)
C3 0.019(2) 0.0183(19) 0.0184(18) 0.0014(15) 0.0010(16) 0.0054(16)
C4 0.0119(18) 0.0179(17) 0.0183(18) -0.0002(14) 0.0068(15) -0.0052(15)
C5 0.0120(19) 0.0136(16) 0.0182(18) 0.0028(13) -0.0018(14) -0.0002(14)
C6 0.0116(17) 0.0172(18) 0.030(2) -0.0011(15) 0.0001(14) 0.0021(15)
O1W 0.0377(18) 0.0155(13) 0.0275(16) -0.0048(12) -0.0088(12) 0.0019(12)

loop_
_atom_type_symbol
_atom_type_description
_atom_type_scat_dispersion_real
_atom_type_scat_dispersion_imag
_atom_type_scat_source
C C 0.0033 0.0016 'International Tables Vol C Tables 4.2.6.8 and 6.1.1.4'
H H 0.0000 0.0000 'International Tables Vol C Tables 4.2.6.8 and 6.1.1.4'
O O 0.0106 0.0060 'International Tables Vol C Tables 4.2.6.8 and 6.1.1.4'
Co Co 0.3494 0.9721 'International Tables Vol C Tables 4.2.6.8 and 6.1.1.4'

loop_
_geom_angle_atom_site_label_1
_geom_angle_atom_site_label_2
_geom_angle_atom_site_label_3
_geom_angle
_geom_angle_site_symmetry_1
_geom_angle_site_symmetry_3
O1 Co1 O2 177.39(10) . 4_556
O1 Co1 O1W 90.87(10) . .
O2 Co1 O1W 86.56(10) 4_556 .
O1 Co1 O3 90.48(10) . 1_655
O2 Co1 O3 89.11(9) 4_556 1_655
O1W Co1 O3 91.20(11) . 1_655
O1 Co1 O4 87.73(9) . .
O2 Co1 O4 94.87(9) 4_556 .
O1W Co1 O4 175.56(11) . .
O3 Co1 O4 93.03(9) 1_655 .
O1 Co1 O2 74.98(9) . .
O2 Co1 O2 105.64(6) 4_556 .
O1W Co1 O2 93.90(10) . .
O3 Co1 O2 164.64(9) 1_655 .
O4 Co1 O2 81.67(9) . .
C1 O1 Co1 112.07(18) . .
C2 O2 Co1 121.2(2) . 4_456
C2 O2 Co1 110.5(2) . .
Co1 O2 Co1 118.30(11) 4_456 .
C2 O3 Co1 144.9(2) . 1_455
C4 O4 Co1 128.2(2) . .
O1 C1 C5 110.6(3) . .
O1 C1 C2 107.9(3) . .
C5 C1 C2 111.7(3) . .
O1 C1 C3 108.2(3) . .
C5 C1 C3 109.3(3) . .
C2 C1 C3 109.1(3) . .
O3 C2 O2 126.3(3) . .
O3 C2 C1 116.2(3) . .
O2 C2 C1 117.4(3) . .
C4 C3 C1 117.1(3) . .
O5 C4 O4 122.6(3) . .
O5 C4 C3 115.7(3) . .
O4 C4 C3 121.7(3) . .
C6 C5 C1 114.8(3) . .
O7 C6 O6 124.1(4) . .
O7 C6 C5 122.6(4) . .
O6 C6 C5 113.3(3) . .

loop_
_geom_bond_atom_site_label_1
_geom_bond_atom_site_label_2
_geom_bond_distance
_geom_bond_site_symmetry_2
Co1 O1 2.034(2) .
Co1 O2 2.069(2) 4_556
Co1 O1W 2.075(3) .
Co1 O3 2.094(3) 1_655
Co1 O4 2.100(2) .
Co1 O2 2.213(2) .
O1 C1 1.428(4) .
O2 C2 1.278(4) .
O2 Co1 2.069(2) 4_456
O3 C2 1.236(5) .
O3 Co1 2.094(3) 1_455
O4 C4 1.271(4) .
O5 C4 1.255(4) .
O7 C6 1.198(4) .
O6 C6 1.302(5) .
C1 C5 1.522(4) .
C1 C2 1.537(4) .
C1 C3 1.537(5) .
C3 C4 1.511(5) .
C5 C6 1.509(5) .

loop_
_geom_hbond_atom_site_label_D
_geom_hbond_atom_site_label_H
_geom_hbond_atom_site_label_A
_geom_hbond_distance_DH
_geom_hbond_distance_HA
_geom_hbond_distance_DA
_geom_hbond_angle_DHA
_geom_hbond_site_symmetry_A
O1 H1 O5 0.846(10) 1.758(12) 2.600(3) 173(4) 3_655
O6 H6 O5 0.842(10) 1.839(13) 2.672(3) 170(4) 2_565
O1W H1W2 O4 0.840(10) 2.082(15) 2.884(4) 159(3) 4_556
O1W H1W1 O7 0.838(10) 1.911(10) 2.746(3) 174(3) 4_566
